data_7207546
loop_
_publ_author_name
'Zhao, Junwei'
'Shi, Dongying'
'Chen, Lijuan'
'Cai, Xiaomeng'
'Wang, Zhiqiao'
'Ma, Pengtao'
'Wang, Jingping'
'Niu, Jingyang'

_publ_section_title
;
 Two organic--inorganic hybrid 1-D and 3-D polyoxotungstates constructed
 from hexa-CuII substituted sandwich-type arsenotungstate units
;
_journal_issue 8
_journal_name_full CrystEngComm
_journal_page_first 2797
_journal_paper_doi 10.1039/c2ce06298d
_journal_volume 14
_journal_year 2012
_chemical_formula_sum 'C24 H92 As2 Cu9 N16 O74 W18'
_chemical_formula_weight 5820.14
_chemical_name_systematic
;
?
;
_space_group_IT_number 14
_symmetry_cell_setting monoclinic
_symmetry_space_group_name_Hall '-P 2ybc'
_symmetry_space_group_name_H-M 'P 1 21/c 1'
_atom_sites_solution_hydrogens geom
_atom_sites_solution_primary direct
_atom_sites_solution_secondary difmap
_audit_creation_method SHELXL-97
_cell_angle_alpha 90.00
_cell_angle_beta 113.405(3)
_cell_angle_gamma 90.00
_cell_formula_units_Z 2
_cell_length_a 13.502(2)
_cell_length_b 31.969(5)
_cell_length_c 12.229(2)
_cell_measurement_reflns_used 1588
_cell_measurement_temperature 296(2)
_cell_measurement_theta_max 24.62
_cell_measurement_theta_min 2.29
_cell_volume 4844.3(13)
_computing_cell_refinement 'Bruker SMART'
_computing_data_collection 'Bruker SMART'
_computing_data_reduction 'Bruker SAINT'
_computing_molecular_graphics 'Bruker SHELXTL'
_computing_publication_material 'Bruker SHELXTL'
_computing_structure_refinement 'SHELXL-97 (Sheldrick, 1997)'
_computing_structure_solution 'SHELXS-97 (Sheldrick, 1990)'
_diffrn_ambient_temperature 296(2)
_diffrn_measured_fraction_theta_full 0.994
_diffrn_measured_fraction_theta_max 0.994
_diffrn_measurement_device_type 'CCD area detector'
_diffrn_measurement_method 'phi and omega scans'
_diffrn_radiation_monochromator graphite
_diffrn_radiation_source 'fine-focus sealed tube'
_diffrn_radiation_type MoK\a
_diffrn_radiation_wavelength 0.71073
_diffrn_reflns_av_R_equivalents 0.0541
_diffrn_reflns_av_sigmaI/netI 0.0614
_diffrn_reflns_limit_h_max 16
_diffrn_reflns_limit_h_min -16
_diffrn_reflns_limit_k_max 36
_diffrn_reflns_limit_k_min -37
_diffrn_reflns_limit_l_max 13
_diffrn_reflns_limit_l_min -14
_diffrn_reflns_number 24268
_diffrn_reflns_theta_full 25.00
_diffrn_reflns_theta_max 25.00
_diffrn_reflns_theta_min 1.76
_exptl_absorpt_coefficient_mu 23.983
_exptl_absorpt_correction_T_max 0.1141
_exptl_absorpt_correction_T_min 0.0313
_exptl_absorpt_correction_type multi-scan
_exptl_absorpt_process_details SADABS
_exptl_crystal_colour BLUE
_exptl_crystal_density_diffrn 3.990
_exptl_crystal_density_method 'not measured'
_exptl_crystal_description PRISM
_exptl_crystal_F_000 5198
_exptl_crystal_size_max 0.47
_exptl_crystal_size_mid 0.21
_exptl_crystal_size_min 0.16
_refine_diff_density_max 2.276
_refine_diff_density_min -2.835
_refine_diff_density_rms 0.350
_refine_ls_extinction_method none
_refine_ls_goodness_of_fit_ref 1.037
_refine_ls_hydrogen_treatment constr
_refine_ls_matrix_type full
_refine_ls_number_parameters 625
_refine_ls_number_reflns 8473
_refine_ls_number_restraints 32
_refine_ls_restrained_S_all 1.035
_refine_ls_R_factor_all 0.0565
_refine_ls_R_factor_gt 0.0432
_refine_ls_shift/su_max 0.001
_refine_ls_shift/su_mean 0.000
_refine_ls_structure_factor_coef Fsqd
_refine_ls_weighting_details 'calc w=1/[\s^2^(Fo^2^)+(0.0566P)^2^+0.0000P] where P=(Fo^2^+2Fc^2^)/3'
_refine_ls_weighting_scheme calc
_refine_ls_wR_factor_gt 0.1022
_refine_ls_wR_factor_ref 0.1091
_reflns_number_gt 6894
_reflns_number_total 8473
_reflns_threshold_expression >2sigma(I)
_cod_data_source_file c2ce06298d.txt
_cod_data_source_block 2
_cod_depositor_comments
;
The following automatic conversions were performed:

'_symmetry_cell_setting' value 'Monoclinic' changed to 'monoclinic'
according to /home/saulius/struct/CIF-dictionaries/cif_core.dic
dictionary named 'cif_core.dic' version 2.4.1 from
2010-06-29.

'_exptl_absorpt_correction_type' value 'MULTI-SCAN'
changed to 'multi-scan' according to
/home/saulius/struct/CIF-dictionaries/cif_core.dic dictionary named
'cif_core.dic' version 2.4.1 from
2010-06-29.

'_refine_ls_hydrogen_treatment' value 'CONSTR' changed
to 'constr' according to
/home/saulius/struct/CIF-dictionaries/cif_core.dic dictionary named
'cif_core.dic' version 2.4.1 from 2010-06-29.

Automatic conversion script
Id: cif_fix_values 1715 2011-07-08 13:25:40Z adriana 
;
_cod_original_cell_volume 4844.3(14)
_cod_original_sg_symbol_H-M P2(1)/c
_cod_database_code 7207546

loop_
_symmetry_equiv_pos_as_xyz
'x, y, z'
'-x, y+1/2, -z+1/2'
'-x, -y, -z'
'x, -y-1/2, z-1/2'

loop_
_atom_site_label
_atom_site_type_symbol
_atom_site_fract_x
_atom_site_fract_y
_atom_site_fract_z
_atom_site_U_iso_or_equiv
_atom_site_adp_type
_atom_site_occupancy
_atom_site_symmetry_multiplicity
_atom_site_calc_flag
_atom_site_refinement_flags
W1 W 0.71890(5) 0.341239(18) 0.86688(5) 0.01919(15) Uani 1 1 d .
W2 W 0.56711(5) 0.312510(18) 1.05530(5) 0.01879(15) Uani 1 1 d .
W3 W 0.83622(4) 0.363814(19) 1.19241(5) 0.02081(15) Uani 1 1 d .
W4 W 0.85916(4) 0.465304(19) 1.11809(5) 0.01826(15) Uani 1 1 d .
W5 W 0.74023(4) 0.441869(18) 0.78887(5) 0.01708(14) Uani 1 1 d .
W6 W 0.49355(4) 0.395697(18) 0.68026(5) 0.01767(15) Uani 1 1 d .
W7 W 0.34786(4) 0.370642(18) 0.87425(5) 0.01686(15) Uani 1 1 d .
W8 W 0.46282(4) 0.390469(18) 1.17343(5) 0.01596(14) Uani 1 1 d .
W9 W 0.72760(4) 0.443599(18) 1.30113(5) 0.01758(15) Uani 1 1 d .
As1 As 0.59901(10) 0.42317(4) 0.98678(12) 0.0152(3) Uani 1 1 d .
Cu1 Cu 0.54581(19) 0.20941(7) 0.8750(2) 0.0431(6) Uani 1 1 d .
Cu2 Cu 1.0000 0.5000 1.5000 0.0348(7) Uani 1 2 d S
Cu3 Cu 0.75718(14) 0.53419(6) 0.91220(16) 0.0242(4) Uani 1 1 d .
Cu4 Cu 0.51369(12) 0.50272(5) 0.77078(14) 0.0162(4) Uani 1 1 d .
Cu5 Cu 0.38369(13) 0.47894(5) 0.93599(15) 0.0171(4) Uani 1 1 d .
O1 O 0.7785(9) 0.2973(3) 0.8389(10) 0.034(3) Uani 1 1 d .
O1W O 0.4950(9) 0.5333(4) 0.5912(9) 0.036(3) Uani 1 1 d .
O2W O 0.3059(9) 0.4726(4) 0.4616(9) 0.045(3) Uani 1 1 d .
O3W O 0.979(2) 0.2447(9) 0.349(3) 0.068 Uiso 0.50 1 d P
O4W O 0.220(2) 0.2409(9) 0.390(3) 0.070 Uiso 0.50 1 d P
O2 O 0.8079(7) 0.3548(3) 1.0263(9) 0.022(2) Uani 1 1 d .
O3 O 0.5931(8) 0.3468(3) 0.7233(8) 0.023(2) Uani 1 1 d .
O4 O 0.6265(7) 0.4065(3) 0.8707(8) 0.019(2) Uani 1 1 d .
O5 O 0.7866(7) 0.3838(3) 0.8173(8) 0.020(2) Uani 1 1 d .
O6 O 0.6243(7) 0.3174(3) 0.9353(8) 0.018(2) Uani 1 1 d .
O7 O 0.5765(8) 0.2596(3) 1.0793(9) 0.024(2) Uani 1 1 d .
O8 O 0.4286(8) 0.3170(3) 0.9342(8) 0.023(2) Uani 1 1 d .
O9 O 0.5223(7) 0.3868(3) 1.0146(7) 0.014(2) Uani 1 1 d .
O10 O 0.5171(7) 0.3317(3) 1.1710(8) 0.019(2) Uani 1 1 d U
O11 O 0.7084(7) 0.3325(3) 1.1615(8) 0.023(2) Uani 1 1 d .
O12 O 0.9357(8) 0.3293(3) 1.2657(8) 0.026(2) Uani 1 1 d .
O13 O 0.8168(7) 0.3924(3) 1.3170(8) 0.019(2) Uani 1 1 d .
O14 O 0.7154(7) 0.4244(3) 1.1084(7) 0.014(2) Uani 1 1 d U
O15 O 0.9197(7) 0.4128(3) 1.1814(8) 0.020(2) Uani 1 1 d .
O16 O 0.9757(7) 0.4943(3) 1.1554(8) 0.027(2) Uani 1 1 d .
O17 O 0.8399(7) 0.4716(3) 1.2716(8) 0.019(2) Uani 1 1 d .
O18 O 0.7508(7) 0.5063(3) 1.0544(8) 0.017(2) Uani 1 1 d U
O19 O 0.8334(7) 0.4492(3) 0.9614(8) 0.022(2) Uani 1 1 d .
O20 O 0.8220(8) 0.4616(3) 0.7232(9) 0.032(3) Uani 1 1 d .
O21 O 0.6671(7) 0.4894(3) 0.8076(9) 0.023(2) Uani 1 1 d .
O22 O 0.6200(7) 0.4224(3) 0.6598(8) 0.020(2) Uani 1 1 d .
O23 O 0.4180(8) 0.3832(3) 0.5355(9) 0.026(2) Uani 1 1 d .
O24 O 0.4536(7) 0.4486(3) 0.6953(8) 0.020(2) Uani 1 1 d .
O25 O 0.4166(7) 0.3700(3) 0.7593(8) 0.019(2) Uani 1 1 d .
O26 O 0.2225(8) 0.3506(3) 0.7933(9) 0.028(3) Uani 1 1 d .
O27 O 0.3290(7) 0.4261(3) 0.8593(8) 0.024(2) Uani 1 1 d .
O28 O 0.3429(7) 0.3718(3) 1.0315(8) 0.023(2) Uani 1 1 d .
O29 O 0.4132(8) 0.3824(3) 1.2803(8) 0.025(2) Uani 1 1 d .
O30 O 0.4260(7) 0.4453(3) 1.1336(8) 0.016(2) Uani 1 1 d .
O31 O 0.6099(7) 0.4049(3) 1.2649(8) 0.021(2) Uani 1 1 d .
O32 O 0.6281(7) 0.4838(3) 1.2282(8) 0.017(2) Uani 1 1 d U
O33 O 0.7630(8) 0.4526(3) 1.4498(8) 0.024(2) Uani 1 1 d .
O34 O 0.5382(7) 0.4708(3) 0.9595(8) 0.018(2) Uani 1 1 d .
N1 N 0.3994(15) 0.1994(6) 0.8731(17) 0.073(6) Uani 1 1 d .
H1A H 0.3875 0.1717 0.8724 0.088 Uiso 1 1 calc R
H1B H 0.3963 0.2100 0.9398 0.088 Uiso 1 1 calc R
N2 N 0.4742(12) 0.2553(4) 0.7548(14) 0.045(4) Uani 1 1 d .
H2A H 0.4938 0.2805 0.7893 0.055 Uiso 1 1 calc R
H2B H 0.4951 0.2535 0.6936 0.055 Uiso 1 1 calc R
N3 N 0.6157(14) 0.1618(5) 0.9899(13) 0.054(5) Uani 1 1 d .
H3A H 0.6038 0.1654 1.0566 0.064 Uiso 1 1 calc R
H3B H 0.5849 0.1374 0.9564 0.064 Uiso 1 1 calc R
N4 N 0.6956(12) 0.2187(5) 0.8901(14) 0.055(5) Uani 1 1 d .
H4A H 0.7067 0.2050 0.8316 0.066 Uiso 1 1 calc R
H4B H 0.7068 0.2461 0.8833 0.066 Uiso 1 1 calc R
N5 N 1.0096(11) 0.5425(4) 1.3837(12) 0.040(4) Uani 1 1 d .
H5A H 1.0785 0.5450 1.3917 0.049 Uiso 1 1 calc R
H5B H 0.9696 0.5341 1.3088 0.049 Uiso 1 1 calc R
N6 N 0.9204(11) 0.5457(5) 1.5467(12) 0.042(4) Uani 1 1 d .
H6A H 0.8618 0.5348 1.5537 0.050 Uiso 1 1 calc R
H6B H 0.9636 0.5564 1.6179 0.050 Uiso 1 1 calc R
N7 N 0.8032(11) 0.5590(5) 0.7899(11) 0.043(4) Uani 1 1 d .
H7A H 0.8536 0.5427 0.7806 0.052 Uiso 1 1 calc R
H7B H 0.7463 0.5607 0.7194 0.052 Uiso 1 1 calc R
N8 N 0.8534(10) 0.5771(4) 1.0155(11) 0.032(3) Uani 1 1 d .
H8A H 0.8135 0.5950 1.0378 0.038 Uiso 1 1 calc R
H8B H 0.9002 0.5646 1.0818 0.038 Uiso 1 1 calc R
C1 C 0.3146(18) 0.2188(7) 0.768(2) 0.072 Uiso 1 1 d D
H1C H 0.2784 0.1972 0.7100 0.086 Uiso 1 1 calc R
H1D H 0.2615 0.2319 0.7917 0.086 Uiso 1 1 calc R
C2 C 0.3587(16) 0.2504(6) 0.7119(17) 0.062 Uiso 1 1 d D
H2C H 0.3468 0.2744 0.7551 0.074 Uiso 1 1 calc R
C3 C 0.2870(16) 0.2650(7) 0.5923(17) 0.063 Uiso 1 1 d D
H3C H 0.3260 0.2836 0.5622 0.094 Uiso 1 1 calc R
H3D H 0.2265 0.2795 0.5970 0.094 Uiso 1 1 calc R
H3E H 0.2617 0.2414 0.5399 0.094 Uiso 1 1 calc R
C4 C 0.7330(18) 0.1595(7) 1.021(2) 0.071(7) Uani 1 1 d .
H4C H 0.7476 0.1405 0.9677 0.085 Uiso 1 1 calc R
H4D H 0.7695 0.1491 1.1019 0.085 Uiso 1 1 calc R
C5 C 0.7737(18) 0.2026(8) 1.011(2) 0.069(7) Uani 1 1 d .
H5C H 0.7647 0.2201 1.0726 0.083 Uiso 1 1 calc R
C6 C 0.8909(18) 0.2059(11) 1.027(2) 0.115(12) Uani 1 1 d .
H6C H 0.9368 0.1955 1.1044 0.172 Uiso 1 1 calc R
H6D H 0.9083 0.2346 1.0203 0.172 Uiso 1 1 calc R
H6E H 0.9017 0.1897 0.9669 0.172 Uiso 1 1 calc R
C7 C 0.9694(16) 0.5838(6) 1.406(2) 0.060(6) Uani 1 1 d .
H7C H 1.0297 0.6000 1.4601 0.072 Uiso 1 1 calc R
H7D H 0.9374 0.5990 1.3318 0.072 Uiso 1 1 calc R
C8 C 0.8878(19) 0.5787(7) 1.4590(18) 0.063(6) Uani 1 1 d .
H8C H 0.8232 0.5680 1.3939 0.075 Uiso 1 1 calc R
C9 C 0.8505(14) 0.6187(6) 1.5012(18) 0.055(6) Uani 1 1 d .
H9A H 0.7984 0.6117 1.5334 0.083 Uiso 1 1 calc R
H9B H 0.8185 0.6374 1.4350 0.083 Uiso 1 1 calc R
H9C H 0.9115 0.6321 1.5616 0.083 Uiso 1 1 calc R
C10 C 0.8470(13) 0.6004(5) 0.8285(16) 0.039(5) Uani 1 1 d .
H10A H 0.7885 0.6204 0.8088 0.047 Uiso 1 1 calc R
H10B H 0.8921 0.6085 0.7871 0.047 Uiso 1 1 calc R
C11 C 0.9137(13) 0.6007(5) 0.9631(14) 0.032(4) Uani 1 1 d .
H11A H 0.9806 0.5853 0.9777 0.038 Uiso 1 1 calc R
C12 C 0.9453(15) 0.6442(6) 1.0170(17) 0.052(5) Uani 1 1 d .
H12D H 0.9867 0.6417 1.1012 0.078 Uiso 1 1 calc R
H12A H 0.8814 0.6602 1.0030 0.078 Uiso 1 1 calc R
H12B H 0.9879 0.6579 0.9808 0.078 Uiso 1 1 calc R

loop_
_atom_site_aniso_label
_atom_site_aniso_U_11
_atom_site_aniso_U_22
_atom_site_aniso_U_33
_atom_site_aniso_U_23
_atom_site_aniso_U_13
_atom_site_aniso_U_12
W1 0.0228(3) 0.0181(3) 0.0172(3) -0.0019(2) 0.0085(2) 0.0019(2)
W2 0.0246(3) 0.0148(3) 0.0173(3) 0.0008(2) 0.0086(2) 0.0015(2)
W3 0.0182(3) 0.0239(3) 0.0159(3) 0.0007(3) 0.0021(2) 0.0052(2)
W4 0.0128(3) 0.0229(3) 0.0157(3) -0.0034(2) 0.0020(2) -0.0011(2)
W5 0.0179(3) 0.0190(3) 0.0151(3) -0.0022(2) 0.0074(2) -0.0011(2)
W6 0.0201(3) 0.0203(3) 0.0108(3) -0.0043(2) 0.0043(2) -0.0023(2)
W7 0.0172(3) 0.0165(3) 0.0139(3) -0.0029(2) 0.0031(2) -0.0034(2)
W8 0.0189(3) 0.0167(3) 0.0115(3) 0.0001(2) 0.0053(2) 0.0001(2)
W9 0.0165(3) 0.0228(3) 0.0093(3) -0.0019(2) 0.0006(2) 0.0019(2)
As1 0.0155(7) 0.0172(8) 0.0098(7) -0.0011(6) 0.0020(5) 0.0004(6)
Cu1 0.0536(14) 0.0352(13) 0.0425(13) -0.0049(11) 0.0213(11) -0.0110(11)
Cu2 0.0242(14) 0.0458(19) 0.0352(17) -0.0012(14) 0.0126(12) 0.0017(13)
Cu3 0.0244(10) 0.0268(11) 0.0208(10) -0.0036(8) 0.0084(8) -0.0050(8)
Cu4 0.0157(8) 0.0175(9) 0.0151(9) -0.0031(7) 0.0058(7) -0.0018(7)
Cu5 0.0155(8) 0.0175(9) 0.0173(9) -0.0040(7) 0.0053(7) -0.0021(7)
O1 0.037(6) 0.035(7) 0.037(7) -0.011(5) 0.021(5) -0.001(5)
O1W 0.048(7) 0.040(7) 0.031(7) 0.007(5) 0.026(6) -0.002(6)
O2W 0.047(7) 0.062(9) 0.018(6) 0.008(6) 0.004(5) -0.010(6)
O2 0.017(5) 0.024(6) 0.030(6) 0.002(5) 0.012(4) 0.006(4)
O3 0.030(6) 0.025(6) 0.016(5) 0.002(4) 0.010(4) -0.002(4)
O4 0.017(5) 0.028(6) 0.010(5) -0.003(4) 0.005(4) 0.002(4)
O5 0.027(5) 0.024(6) 0.016(5) -0.004(4) 0.016(4) 0.004(4)
O6 0.024(5) 0.013(5) 0.022(5) 0.009(4) 0.014(4) 0.003(4)
O7 0.029(6) 0.021(6) 0.035(6) -0.002(5) 0.026(5) 0.000(4)
O8 0.032(6) 0.017(5) 0.018(5) 0.001(4) 0.008(4) -0.002(4)
O9 0.014(5) 0.021(5) 0.009(5) 0.000(4) 0.007(4) 0.005(4)
O10 0.030(5) 0.011(4) 0.016(5) 0.008(4) 0.009(4) 0.000(4)
O11 0.013(5) 0.035(6) 0.018(5) 0.001(5) 0.003(4) 0.005(4)
O12 0.035(6) 0.023(6) 0.021(6) 0.000(5) 0.011(5) 0.010(5)
O13 0.018(5) 0.020(5) 0.019(5) 0.003(4) 0.006(4) 0.008(4)
O14 0.018(4) 0.015(5) 0.005(4) -0.003(4) -0.001(3) -0.001(4)
O15 0.015(5) 0.030(6) 0.018(5) -0.002(4) 0.008(4) 0.000(4)
O16 0.021(5) 0.039(7) 0.018(5) -0.007(5) 0.004(4) -0.001(5)
O17 0.013(5) 0.021(5) 0.024(6) -0.003(4) 0.007(4) -0.006(4)
O18 0.020(4) 0.008(4) 0.019(4) -0.006(3) 0.003(3) -0.005(3)
O19 0.015(5) 0.026(6) 0.022(5) -0.004(4) 0.003(4) 0.001(4)
O20 0.034(6) 0.039(7) 0.014(5) -0.004(5) 0.001(5) -0.007(5)
O21 0.019(5) 0.019(6) 0.028(6) -0.009(5) 0.006(4) 0.003(4)
O22 0.022(5) 0.029(6) 0.010(5) -0.001(4) 0.008(4) -0.006(4)
O23 0.027(6) 0.019(6) 0.023(6) -0.007(5) 0.001(4) -0.004(4)
O24 0.025(5) 0.015(5) 0.014(5) -0.008(4) 0.001(4) -0.009(4)
O25 0.019(5) 0.016(5) 0.020(5) -0.005(4) 0.007(4) 0.000(4)
O26 0.022(5) 0.038(7) 0.021(6) -0.018(5) 0.005(4) -0.010(5)
O27 0.019(5) 0.027(6) 0.025(6) 0.010(5) 0.006(4) 0.003(4)
O28 0.019(5) 0.024(6) 0.019(5) -0.001(4) 0.002(4) -0.003(4)
O29 0.028(6) 0.030(6) 0.020(6) 0.003(5) 0.012(5) -0.003(5)
O30 0.016(5) 0.019(5) 0.012(5) -0.003(4) 0.006(4) -0.008(4)
O31 0.021(5) 0.019(5) 0.018(5) 0.004(4) 0.001(4) -0.003(4)
O32 0.019(4) 0.008(4) 0.024(5) -0.002(4) 0.007(4) -0.007(4)
O33 0.030(6) 0.033(6) 0.008(5) -0.004(4) 0.008(4) 0.003(5)
O34 0.011(5) 0.025(6) 0.017(5) -0.006(4) 0.004(4) -0.009(4)
N1 0.088(14) 0.061(13) 0.082(14) -0.006(11) 0.047(12) -0.020(11)
N2 0.055(10) 0.032(9) 0.043(9) -0.021(7) 0.013(8) 0.007(7)
N3 0.090(13) 0.041(10) 0.046(10) -0.008(8) 0.045(10) -0.021(9)
N4 0.058(11) 0.041(10) 0.050(10) 0.006(8) 0.004(8) -0.020(8)
N5 0.034(8) 0.043(9) 0.035(8) -0.011(7) 0.003(6) -0.011(7)
N6 0.029(8) 0.076(12) 0.025(8) 0.004(8) 0.016(6) 0.013(7)
N7 0.042(9) 0.073(12) 0.013(7) 0.000(7) 0.009(6) -0.013(8)
N8 0.025(7) 0.040(8) 0.029(8) -0.011(7) 0.010(6) -0.004(6)
C4 0.074(17) 0.053(15) 0.085(18) 0.016(13) 0.030(14) 0.015(12)
C5 0.063(15) 0.080(18) 0.068(16) 0.012(13) 0.032(13) 0.004(13)
C6 0.047(15) 0.20(4) 0.077(19) 0.04(2) 0.008(13) -0.007(18)
C7 0.047(12) 0.044(13) 0.108(19) 0.026(12) 0.052(13) 0.020(10)
C8 0.091(17) 0.053(14) 0.037(12) 0.010(10) 0.017(11) 0.030(12)
C9 0.034(10) 0.053(13) 0.064(14) -0.012(11) 0.003(9) 0.015(9)
C10 0.033(9) 0.020(9) 0.059(12) 0.008(8) 0.013(9) -0.015(7)
C11 0.027(9) 0.033(10) 0.031(9) -0.002(8) 0.007(7) -0.007(7)
C12 0.055(12) 0.048(12) 0.053(13) -0.004(10) 0.024(10) -0.027(10)

loop_
_atom_type_symbol
_atom_type_description
_atom_type_scat_dispersion_real
_atom_type_scat_dispersion_imag
_atom_type_scat_source
C C 0.0033 0.0016 'International Tables Vol C Tables 4.2.6.8 and 6.1.1.4'
H H 0.0000 0.0000 'International Tables Vol C Tables 4.2.6.8 and 6.1.1.4'
N N 0.0061 0.0033 'International Tables Vol C Tables 4.2.6.8 and 6.1.1.4'
O O 0.0106 0.0060 'International Tables Vol C Tables 4.2.6.8 and 6.1.1.4'
Cu Cu 0.3201 1.2651 'International Tables Vol C Tables 4.2.6.8 and 6.1.1.4'
As As 0.0499 2.0058 'International Tables Vol C Tables 4.2.6.8 and 6.1.1.4'
W W -0.8490 6.8722 'International Tables Vol C Tables 4.2.6.8 and 6.1.1.4'

loop_
_geom_angle_atom_site_label_1
_geom_angle_atom_site_label_2
_geom_angle_atom_site_label_3
_geom_angle
_geom_angle_site_symmetry_1
_geom_angle_site_symmetry_3
O1 W1 O5 101.7(5) . .
O1 W1 O2 103.7(5) . .
O5 W1 O2 88.6(4) . .
O1 W1 O3 102.1(5) . .
O5 W1 O3 90.3(4) . .
O2 W1 O3 153.9(4) . .
O1 W1 O6 101.8(5) . .
O5 W1 O6 156.5(4) . .
O2 W1 O6 84.4(4) . .
O3 W1 O6 86.3(4) . .
O1 W1 O4 170.2(4) . .
O5 W1 O4 72.8(3) . .
O2 W1 O4 84.5(3) . .
O3 W1 O4 70.3(4) . .
O6 W1 O4 84.2(3) . .
O7 W2 O8 101.2(4) . .
O7 W2 O10 102.4(4) . .
O8 W2 O10 91.4(4) . .
O7 W2 O6 100.8(4) . .
O8 W2 O6 88.2(4) . .
O10 W2 O6 156.4(4) . .
O7 W2 O11 103.0(4) . .
O8 W2 O11 155.6(4) . .
O10 W2 O11 86.6(4) . .
O6 W2 O11 84.1(4) . .
O7 W2 O9 170.6(4) . .
O8 W2 O9 71.2(3) . .
O10 W2 O9 72.9(3) . .
O6 W2 O9 84.7(3) . .
O11 W2 O9 85.1(3) . .
O12 W3 O13 102.9(4) . .
O12 W3 O11 103.2(5) . .
O13 W3 O11 90.5(4) . .
O12 W3 O2 104.1(4) . .
O13 W3 O2 152.8(4) . .
O11 W3 O2 85.8(4) . .
O12 W3 O15 101.5(4) . .
O13 W3 O15 86.4(4) . .
O11 W3 O15 155.1(4) . .
O2 W3 O15 85.8(4) . .
O12 W3 O14 169.1(4) . .
O13 W3 O14 71.1(3) . .
O11 W3 O14 86.1(3) . .
O2 W3 O14 81.8(3) . .
O15 W3 O14 69.5(3) . .
O16 W4 O19 101.4(4) . .
O16 W4 O18 102.3(4) . .
O19 W4 O18 88.3(4) . .
O16 W4 O15 99.7(4) . .
O19 W4 O15 92.8(4) . .
O18 W4 O15 157.4(4) . .
O16 W4 O17 98.2(4) . .
O19 W4 O17 160.4(4) . .
O18 W4 O17 87.1(4) . .
O15 W4 O17 84.3(4) . .
O16 W4 O14 168.6(4) . .
O19 W4 O14 88.9(4) . .
O18 W4 O14 82.8(3) . .
O15 W4 O14 74.7(3) . .
O17 W4 O14 71.6(3) . .
O20 W5 O22 103.3(4) . .
O20 W5 O21 103.1(5) . .
O22 W5 O21 92.9(4) . .
O20 W5 O5 102.3(5) . .
O22 W5 O5 86.8(4) . .
O21 W5 O5 154.0(4) . .
O20 W5 O19 101.5(4) . .
O22 W5 O19 154.9(4) . .
O21 W5 O19 85.3(4) . .
O5 W5 O19 84.2(4) . .
O20 W5 O4 173.4(4) . .
O22 W5 O4 73.3(3) . .
O21 W5 O4 83.0(4) . .
O5 W5 O4 72.1(3) . .
O19 W5 O4 81.6(3) . .
O23 W6 O24 104.2(4) . .
O23 W6 O25 102.0(4) . .
O24 W6 O25 96.3(4) . .
O23 W6 O3 98.8(4) . .
O24 W6 O3 154.9(4) . .
O25 W6 O3 88.5(4) . .
O23 W6 O22 99.1(4) . .
O24 W6 O22 85.3(4) . .
O25 W6 O22 157.7(4) . .
O3 W6 O22 81.3(4) . .
O23 W6 O4 168.0(4) . .
O24 W6 O4 84.4(4) . .
O25 W6 O4 85.1(4) . .
O3 W6 O4 71.4(3) . .
O22 W6 O4 73.0(3) . .
O26 W7 O27 104.1(5) . .
O26 W7 O28 99.4(4) . .
O27 W7 O28 91.2(4) . .
O26 W7 O25 102.8(4) . .
O27 W7 O25 91.5(4) . .
O28 W7 O25 156.2(4) . .
O26 W7 O8 99.2(5) . .
O27 W7 O8 156.6(4) . .
O28 W7 O8 83.3(4) . .
O25 W7 O8 84.9(4) . .
O26 W7 O9 167.8(4) . .
O27 W7 O9 85.3(4) . .
O28 W7 O9 72.2(3) . .
O25 W7 O9 84.5(3) . .
O8 W7 O9 71.4(3) . .
O29 W8 O30 101.6(4) . .
O29 W8 O31 102.8(4) . .
O30 W8 O31 92.0(4) . .
O29 W8 O28 101.3(4) . .
O30 W8 O28 90.8(4) . .
O31 W8 O28 154.7(4) . .
O29 W8 O10 97.1(4) . .
O30 W8 O10 161.1(4) . .
O31 W8 O10 86.2(4) . .
O28 W8 O10 83.1(4) . .
O29 W8 O9 168.0(4) . .
O30 W8 O9 88.5(3) . .
O31 W8 O9 83.1(4) . .
O28 W8 O9 71.8(4) . .
O10 W8 O9 72.6(3) . .
O33 W9 O32 104.0(4) . .
O33 W9 O17 102.3(4) . .
O32 W9 O17 93.6(4) . .
O33 W9 O31 102.1(4) . .
O32 W9 O31 87.7(4) . .
O17 W9 O31 154.4(4) . .
O33 W9 O13 97.6(4) . .
O32 W9 O13 158.2(4) . .
O17 W9 O13 84.8(4) . .
O31 W9 O13 84.6(4) . .
O33 W9 O14 167.8(4) . .
O32 W9 O14 87.1(4) . .
O17 W9 O14 71.5(3) . .
O31 W9 O14 83.1(4) . .
O13 W9 O14 71.7(3) . .
O9 As1 O14 105.7(4) . .
O9 As1 O4 108.1(4) . .
O14 As1 O4 108.1(4) . .
O9 As1 O34 111.8(4) . .
O14 As1 O34 111.2(4) . .
O4 As1 O34 111.6(5) . .
N4 Cu1 N1 175.7(7) . .
N4 Cu1 N2 97.7(6) . .
N1 Cu1 N2 85.6(7) . .
N4 Cu1 N3 82.6(6) . .
N1 Cu1 N3 94.2(7) . .
N2 Cu1 N3 177.7(6) . .
N5 Cu2 N5 180.000(5) 3_768 .
N5 Cu2 N6 84.4(6) 3_768 3_768
N5 Cu2 N6 95.6(6) . 3_768
N5 Cu2 N6 95.6(6) 3_768 .
N5 Cu2 N6 84.4(6) . .
N6 Cu2 N6 180.000(5) 3_768 .
N8 Cu3 O21 176.9(5) . .
N8 Cu3 O18 89.9(5) . .
O21 Cu3 O18 90.7(4) . .
N8 Cu3 N7 83.1(6) . .
O21 Cu3 N7 95.6(5) . .
O18 Cu3 N7 165.5(5) . .
N8 Cu3 O30 108.5(4) . 3_667
O21 Cu3 O30 74.6(3) . 3_667
O18 Cu3 O30 85.9(3) . 3_667
N7 Cu3 O30 108.4(5) . 3_667
O32 Cu4 O24 88.6(4) 3_667 .
O32 Cu4 O21 167.6(4) 3_667 .
O24 Cu4 O21 96.7(4) . .
O32 Cu4 O30 89.2(4) 3_667 3_667
O24 Cu4 O30 172.7(4) . 3_667
O21 Cu4 O30 84.2(4) . 3_667
O32 Cu4 O1W 100.0(4) 3_667 .
O24 Cu4 O1W 93.2(4) . .
O21 Cu4 O1W 90.9(4) . .
O30 Cu4 O1W 94.0(4) 3_667 .
O32 Cu4 O34 81.5(3) 3_667 .
O24 Cu4 O34 87.2(3) . .
O21 Cu4 O34 87.6(4) . .
O30 Cu4 O34 85.6(3) 3_667 .
O1W Cu4 O34 178.5(3) . .
O18 Cu5 O27 93.2(4) 3_667 .
O18 Cu5 O34 167.3(4) 3_667 .
O27 Cu5 O34 97.5(4) . .
O18 Cu5 O34 91.9(4) 3_667 3_667
O27 Cu5 O34 170.1(4) . 3_667
O34 Cu5 O34 76.5(4) . 3_667
O18 Cu5 O32 100.8(4) 3_667 3_667
O27 Cu5 O32 98.6(4) . 3_667
O34 Cu5 O32 84.2(4) . 3_667
O34 Cu5 O32 88.8(3) 3_667 3_667
W1 O2 W3 153.8(5) . .
W1 O3 W6 125.3(5) . .
As1 O4 W6 123.1(5) . .
As1 O4 W5 125.9(5) . .
W6 O4 W5 91.1(3) . .
As1 O4 W1 124.8(5) . .
W6 O4 W1 92.9(3) . .
W5 O4 W1 88.8(3) . .
W1 O5 W5 126.0(5) . .
W2 O6 W1 153.8(5) . .
W2 O8 W7 125.5(5) . .
As1 O9 W7 121.5(4) . .
As1 O9 W8 124.5(5) . .
W7 O9 W8 92.4(3) . .
As1 O9 W2 126.1(4) . .
W7 O9 W2 91.7(3) . .
W8 O9 W2 91.0(3) . .
W2 O10 W8 123.4(4) . .
W3 O11 W2 151.8(5) . .
W3 O13 W9 126.3(5) . .
As1 O14 W4 122.0(4) . .
As1 O14 W9 123.8(5) . .
W4 O14 W9 94.4(3) . .
As1 O14 W3 125.4(4) . .
W4 O14 W3 91.1(3) . .
W9 O14 W3 90.9(3) . .
W4 O15 W3 124.7(5) . .
W9 O17 W4 122.4(5) . .
W4 O18 Cu5 137.8(5) . 3_667
W4 O18 Cu3 112.2(5) . .
Cu5 O18 Cu3 108.3(4) 3_667 .
W4 O19 W5 153.4(5) . .
W5 O21 Cu3 116.5(4) . .
W5 O21 Cu4 134.3(5) . .
Cu3 O21 Cu4 108.0(4) . .
W5 O22 W6 122.2(4) . .
W6 O24 Cu4 141.6(5) . .
W6 O25 W7 152.0(5) . .
W7 O27 Cu5 143.6(5) . .
W8 O28 W7 123.0(5) . .
W8 O30 Cu4 129.2(5) . 3_667
W8 O30 Cu3 117.9(4) . 3_667
Cu4 O30 Cu3 93.0(4) 3_667 3_667
W8 O31 W9 149.6(5) . .
W9 O32 Cu4 133.1(5) . 3_667
W9 O32 Cu5 125.5(5) . 3_667
Cu4 O32 Cu5 99.4(4) 3_667 3_667
As1 O34 Cu5 122.6(5) . .
As1 O34 Cu5 119.2(5) . 3_667
Cu5 O34 Cu5 103.5(4) . 3_667
As1 O34 Cu4 115.9(5) . .
Cu5 O34 Cu4 93.9(3) . .
Cu5 O34 Cu4 96.0(4) 3_667 .
C1 N1 Cu1 111.3(13) . .
C1 N1 H1A 109.4 . .
Cu1 N1 H1A 109.4 . .
C1 N1 H1B 109.4 . .
Cu1 N1 H1B 109.4 . .
H1A N1 H1B 108.0 . .
C2 N2 Cu1 108.7(12) . .
C2 N2 H2A 110.0 . .
Cu1 N2 H2A 110.0 . .
C2 N2 H2B 110.0 . .
Cu1 N2 H2B 110.0 . .
H2A N2 H2B 108.3 . .
C4 N3 Cu1 111.8(12) . .
C4 N3 H3A 109.3 . .
Cu1 N3 H3A 109.3 . .
C4 N3 H3B 109.3 . .
Cu1 N3 H3B 109.3 . .
H3A N3 H3B 107.9 . .
C5 N4 Cu1 109.0(13) . .
C5 N4 H4A 109.9 . .
Cu1 N4 H4A 109.9 . .
C5 N4 H4B 109.9 . .
Cu1 N4 H4B 109.9 . .
H4A N4 H4B 108.3 . .
C7 N5 Cu2 109.7(11) . .
C7 N5 H5A 109.7 . .
Cu2 N5 H5A 109.7 . .
C7 N5 H5B 109.7 . .
Cu2 N5 H5B 109.7 . .
H5A N5 H5B 108.2 . .
C8 N6 Cu2 110.9(11) . .
C8 N6 H6A 109.5 . .
Cu2 N6 H6A 109.5 . .
C8 N6 H6B 109.5 . .
Cu2 N6 H6B 109.5 . .
H6A N6 H6B 108.0 . .
C10 N7 Cu3 109.1(11) . .
C10 N7 H7A 109.9 . .
Cu3 N7 H7A 109.9 . .
C10 N7 H7B 109.9 . .
Cu3 N7 H7B 109.9 . .
H7A N7 H7B 108.3 . .
C11 N8 Cu3 115.3(10) . .
C11 N8 H8A 108.4 . .
Cu3 N8 H8A 108.4 . .
C11 N8 H8B 108.4 . .
Cu3 N8 H8B 108.4 . .
H8A N8 H8B 107.5 . .
C2 C1 N1 112.2(17) . .
C2 C1 H1C 109.2 . .
N1 C1 H1C 109.2 . .
C2 C1 H1D 109.2 . .
N1 C1 H1D 109.2 . .
H1C C1 H1D 107.9 . .
N2 C2 C1 118.9(17) . .
N2 C2 C3 121.1(17) . .
C1 C2 C3 116.9(18) . .
N2 C2 H2C 95.9 . .
C1 C2 H2C 95.9 . .
C3 C2 H2C 95.9 . .
C2 C3 H3C 109.5 . .
C2 C3 H3D 109.5 . .
H3C C3 H3D 109.5 . .
C2 C3 H3E 109.5 . .
H3C C3 H3E 109.5 . .
H3D C3 H3E 109.5 . .
N3 C4 C5 108.8(17) . .
N3 C4 H4C 109.9 . .
C5 C4 H4C 109.9 . .
N3 C4 H4D 109.9 . .
C5 C4 H4D 109.9 . .
H4C C4 H4D 108.3 . .
C4 C5 C6 117(2) . .
C4 C5 N4 104.6(18) . .
C6 C5 N4 112.4(19) . .
C4 C5 H5C 107.6 . .
C6 C5 H5C 107.6 . .
N4 C5 H5C 107.6 . .
C5 C6 H6C 109.5 . .
C5 C6 H6D 109.5 . .
H6C C6 H6D 109.5 . .
C5 C6 H6E 109.5 . .
H6C C6 H6E 109.5 . .
H6D C6 H6E 109.5 . .
C8 C7 N5 111.6(16) . .
C8 C7 H7C 109.3 . .
N5 C7 H7C 109.3 . .
C8 C7 H7D 109.3 . .
N5 C7 H7D 109.3 . .
H7C C7 H7D 108.0 . .
N6 C8 C7 110.0(17) . .
N6 C8 C9 113.7(17) . .
C7 C8 C9 116.8(19) . .
N6 C8 H8C 105.0 . .
C7 C8 H8C 105.0 . .
C9 C8 H8C 105.0 . .
C8 C9 H9A 109.5 . .
C8 C9 H9B 109.5 . .
H9A C9 H9B 109.5 . .
C8 C9 H9C 109.5 . .
H9A C9 H9C 109.5 . .
H9B C9 H9C 109.5 . .
N7 C10 C11 110.2(13) . .
N7 C10 H10A 109.6 . .
C11 C10 H10A 109.6 . .
N7 C10 H10B 109.6 . .
C11 C10 H10B 109.6 . .
H10A C10 H10B 108.1 . .
N8 C11 C12 113.4(14) . .
N8 C11 C10 106.3(12) . .
C12 C11 C10 114.5(14) . .
N8 C11 H11A 107.4 . .
C12 C11 H11A 107.4 . .
C10 C11 H11A 107.4 . .
C11 C12 H12D 109.5 . .
C11 C12 H12A 109.5 . .
H12D C12 H12A 109.5 . .
C11 C12 H12B 109.5 . .
H12D C12 H12B 109.5 . .
H12A C12 H12B 109.5 . .

loop_
_geom_bond_atom_site_label_1
_geom_bond_atom_site_label_2
_geom_bond_distance
_geom_bond_site_symmetry_2
W1 O1 1.720(10) .
W1 O5 1.868(10) .
W1 O2 1.890(10) .
W1 O3 1.905(9) .
W1 O6 1.938(9) .
W1 O4 2.440(9) .
W2 O7 1.712(10) .
W2 O8 1.874(9) .
W2 O10 1.896(10) .
W2 O6 1.918(9) .
W2 O11 1.940(9) .
W2 O9 2.454(9) .
W3 O12 1.694(9) .
W3 O13 1.882(9) .
W3 O11 1.899(9) .
W3 O2 1.933(10) .
W3 O15 1.966(9) .
W3 O14 2.477(9) .
W4 O16 1.724(10) .
W4 O19 1.878(9) .
W4 O18 1.887(9) .
W4 O15 1.892(9) .
W4 O17 2.005(9) .
W4 O14 2.305(9) .
W5 O20 1.722(11) .
W5 O22 1.865(9) .
W5 O21 1.876(9) .
W5 O5 1.947(9) .
W5 O19 1.995(9) .
W5 O4 2.421(9) .
W6 O23 1.703(9) .
W6 O24 1.805(9) .
W6 O25 1.867(9) .
W6 O3 1.992(10) .
W6 O22 2.012(9) .
W6 O4 2.334(9) .
W7 O26 1.710(9) .
W7 O27 1.791(10) .
W7 O28 1.952(10) .
W7 O25 1.968(9) .
W7 O8 2.008(9) .
W7 O9 2.356(8) .
W8 O29 1.708(10) .
W8 O30 1.836(9) .
W8 O31 1.908(9) .
W8 O28 1.938(9) .
W8 O10 2.021(9) .
W8 O9 2.381(8) .
W9 O33 1.711(9) .
W9 O32 1.817(9) .
W9 O17 1.914(9) .
W9 O31 1.923(9) .
W9 O13 1.996(9) .
W9 O14 2.377(8) .
As1 O9 1.679(9) .
As1 O14 1.681(8) .
As1 O4 1.690(9) .
As1 O34 1.698(10) .
Cu1 N4 1.979(16) .
Cu1 N1 1.994(18) .
Cu1 N2 2.029(15) .
Cu1 N3 2.032(16) .
Cu2 N5 2.008(14) 3_768
Cu2 N5 2.008(14) .
Cu2 N6 2.026(14) 3_768
Cu2 N6 2.026(14) .
Cu3 N8 1.966(12) .
Cu3 O21 1.981(9) .
Cu3 O18 1.986(9) .
Cu3 N7 1.998(13) .
Cu3 O30 2.399(9) 3_667
Cu4 O32 1.967(9) 3_667
Cu4 O24 1.978(9) .
Cu4 O21 1.983(9) .
Cu4 O30 2.007(9) 3_667
Cu4 O1W 2.325(10) .
Cu4 O34 2.423(9) .
Cu5 O18 1.925(9) 3_667
Cu5 O27 1.930(10) .
Cu5 O34 2.007(9) .
Cu5 O34 2.064(9) 3_667
Cu5 O32 2.285(9) 3_667
O18 Cu5 1.925(9) 3_667
O30 Cu4 2.007(9) 3_667
O30 Cu3 2.399(9) 3_667
O32 Cu4 1.967(9) 3_667
O32 Cu5 2.285(9) 3_667
O34 Cu5 2.064(9) 3_667
N1 C1 1.48(3) .
N1 H1A 0.9000 .
N1 H1B 0.9000 .
N2 C2 1.44(2) .
N2 H2A 0.9000 .
N2 H2B 0.9000 .
N3 C4 1.48(3) .
N3 H3A 0.9000 .
N3 H3B 0.9000 .
N4 C5 1.53(3) .
N4 H4A 0.9000 .
N4 H4B 0.9000 .
N5 C7 1.49(2) .
N5 H5A 0.9000 .
N5 H5B 0.9000 .
N6 C8 1.44(2) .
N6 H6A 0.9000 .
N6 H6B 0.9000 .
N7 C10 1.45(2) .
N7 H7A 0.9000 .
N7 H7B 0.9000 .
N8 C11 1.43(2) .
N8 H8A 0.9000 .
N8 H8B 0.9000 .
C1 C2 1.471(17) .
C1 H1C 0.9700 .
C1 H1D 0.9700 .
C2 C3 1.472(17) .
C2 H2C 0.9800 .
C3 H3C 0.9600 .
C3 H3D 0.9600 .
C3 H3E 0.9600 .
C4 C5 1.51(3) .
C4 H4C 0.9700 .
C4 H4D 0.9700 .
C5 C6 1.52(3) .
C5 H5C 0.9800 .
C6 H6C 0.9600 .
C6 H6D 0.9600 .
C6 H6E 0.9600 .
C7 C8 1.49(3) .
C7 H7C 0.9700 .
C7 H7D 0.9700 .
C8 C9 1.54(3) .
C8 H8C 0.9800 .
C9 H9A 0.9600 .
C9 H9B 0.9600 .
C9 H9C 0.9600 .
C10 C11 1.53(2) .
C10 H10A 0.9700 .
C10 H10B 0.9700 .
C11 C12 1.52(2) .
C11 H11A 0.9800 .
C12 H12D 0.9600 .
C12 H12A 0.9600 .
C12 H12B 0.9600 .

loop_
_geom_hbond_atom_site_label_D
_geom_hbond_atom_site_label_H
_geom_hbond_atom_site_label_A
_geom_hbond_distance_DH
_geom_hbond_distance_HA
_geom_hbond_distance_DA
_geom_hbond_angle_DHA
_geom_hbond_site_symmetry_A
N1 H1A O29 0.90 2.16 2.88(2) 136.5 4_565
N1 H1A O23 0.90 2.56 3.25(2) 133.9 4_566
N2 H2A O6 0.90 2.28 3.061(17) 145.4 .
N2 H2A O8 0.90 2.55 3.188(17) 128.1 .
N2 H2B O7 0.90 2.14 3.016(18) 165.7 4_565
N3 H3A O3 0.90 2.13 3.001(17) 161.2 4_566
N3 H3B O29 0.90 2.54 3.234(19) 134.6 4_565
N4 H4A O11 0.90 2.41 3.30(2) 171.7 4_565
N4 H4B O1 0.90 2.08 2.918(19) 154.6 .
N5 H5A O33 0.90 2.25 2.938(16) 133.3 3_768
N5 H5A O20 0.90 2.31 3.044(18) 138.9 3_767
N5 H5B O16 0.90 2.29 3.060(17) 142.8 .
N5 H5B O17 0.90 2.58 3.126(16) 120.1 .
N6 H6A O2W 0.90 2.21 3.074(18) 160.9 3_667
N6 H6B O15 0.90 2.53 3.431(17) 178.4 3_768
N6 H6B O17 0.90 2.61 3.162(16) 120.4 3_768
N7 H7A O16 0.90 2.43 3.268(18) 155.6 3_767
N7 H7B O2W 0.90 2.30 3.009(17) 135.4 3_666
N8 H8A O28 0.90 2.21 2.967(16) 141.8 3_667
N8 H8B O16 0.90 2.48 3.229(17) 140.3 .
